data_4078595
loop_
_publ_author_name
'Azhakar, Ramachandran'
'Ghadwal, Rajendra S.'
'Roesky, Herbert W.'
'Wolf, Hilke'
'Stalke, Dietmar'

_publ_section_title
;
 Facile Access to the Functionalized N-Donor Stabilized Silylenes
 PhC(NtBu)2SiX (X = PPh2, NPh2, NCy2, NiPr2, NMe2, N(SiMe3)2, OtBu)
;
_journal_issue 12
_journal_name_full Organometallics
_journal_page_first 4588
_journal_paper_doi 10.1021/om3003762
_journal_volume 31
_journal_year 2012
_chemical_formula_moiety 'C27 H33 N2 P Si'
_chemical_formula_sum 'C27 H33 N2 P Si'
_chemical_formula_weight 444.61
_chemical_name_systematic
; 
 ? 
;
_space_group_IT_number 2
_symmetry_cell_setting triclinic
_symmetry_space_group_name_Hall '-P 1'
_symmetry_space_group_name_H-M 'P -1'
_atom_sites_solution_hydrogens geom
_atom_sites_solution_primary direct
_atom_sites_solution_secondary difmap
_audit_creation_method SHELXL-97
_cell_angle_alpha 89.190(10)
_cell_angle_beta 86.06(2)
_cell_angle_gamma 72.470(10)
_cell_formula_units_Z 2
_cell_length_a 8.384(3)
_cell_length_b 9.073(3)
_cell_length_c 17.254(4)
_cell_measurement_reflns_used 9715
_cell_measurement_temperature 100(2)
_cell_measurement_theta_max 28.279
_cell_measurement_theta_min 2.354
_cell_volume 1248.5(7)
_computing_cell_refinement 'SAINT V7.68A'
_computing_data_collection 'APEX2 v2011.4-1'
_computing_data_reduction 'SAINT V7.68A'
_computing_molecular_graphics 'XSHELL in SHELXTL-97'
_computing_publication_material 'XSHELL in SHELXTL-97'
_computing_structure_refinement 'SHELXS in SHELXTL Version 2008/4'
_computing_structure_solution 'SHELXS in SHELXTL Version 2008/4'
_diffrn_ambient_temperature 100(2)
_diffrn_measured_fraction_theta_full 0.997
_diffrn_measured_fraction_theta_max 0.997
_diffrn_measurement_device_type 'Bruker Smart APEX II Ultra'
_diffrn_measurement_method 'omega scans'
_diffrn_radiation_monochromator mirror
_diffrn_radiation_source 'rotating anode (TXS)'
_diffrn_radiation_type MoK\a
_diffrn_radiation_wavelength 0.71073
_diffrn_reflns_av_R_equivalents 0.0192
_diffrn_reflns_av_sigmaI/netI 0.0104
_diffrn_reflns_limit_h_max 11
_diffrn_reflns_limit_h_min -11
_diffrn_reflns_limit_k_max 12
_diffrn_reflns_limit_k_min -12
_diffrn_reflns_limit_l_max 22
_diffrn_reflns_limit_l_min -22
_diffrn_reflns_number 42389
_diffrn_reflns_theta_full 28.30
_diffrn_reflns_theta_max 28.30
_diffrn_reflns_theta_min 1.18
_exptl_absorpt_coefficient_mu 0.175
_exptl_absorpt_correction_T_max 0.9827
_exptl_absorpt_correction_T_min 0.9827
_exptl_absorpt_correction_type multi-scan
_exptl_absorpt_process_details 'SADABS-2008/2, Sheldrick, Goettingen'
_exptl_crystal_colour 'pale yellow'
_exptl_crystal_density_diffrn 1.183
_exptl_crystal_density_method 'not measured'
_exptl_crystal_description cube
_exptl_crystal_F_000 476
_exptl_crystal_size_max 0.10
_exptl_crystal_size_mid 0.10
_exptl_crystal_size_min 0.10
_refine_diff_density_max 0.355
_refine_diff_density_min -0.259
_refine_diff_density_rms 0.045
_refine_ls_extinction_method none
_refine_ls_goodness_of_fit_ref 1.061
_refine_ls_hydrogen_treatment constr
_refine_ls_matrix_type full
_refine_ls_number_parameters 286
_refine_ls_number_reflns 6185
_refine_ls_number_restraints 0
_refine_ls_restrained_S_all 1.061
_refine_ls_R_factor_all 0.0333
_refine_ls_R_factor_gt 0.0311
_refine_ls_shift/su_max 0.000
_refine_ls_shift/su_mean 0.000
_refine_ls_structure_factor_coef Fsqd
_refine_ls_weighting_details 'calc w=1/[\s^2^(Fo^2^)+(0.0394P)^2^+0.5038P] where P=(Fo^2^+2Fc^2^)/3'
_refine_ls_weighting_scheme calc
_refine_ls_wR_factor_gt 0.0828
_refine_ls_wR_factor_ref 0.0841
_reflns_number_gt 5753
_reflns_number_total 6185
_reflns_threshold_expression >2sigma(I)
_cod_data_source_file om3003762_si_001.cif
_cod_data_source_block hilke
_cod_database_code 4078595

loop_
_symmetry_equiv_pos_as_xyz
'x, y, z'
'-x, -y, -z'

loop_
_atom_site_label
_atom_site_type_symbol
_atom_site_fract_x
_atom_site_fract_y
_atom_site_fract_z
_atom_site_U_iso_or_equiv
_atom_site_adp_type
_atom_site_occupancy
_atom_site_symmetry_multiplicity
_atom_site_calc_flag
_atom_site_refinement_flags
Si1 Si 0.11128(3) 0.22734(3) 0.189125(16) 0.01704(7) Uani 1 1 d .
P1 P 0.05434(3) 0.09638(3) 0.298277(15) 0.01940(7) Uani 1 1 d .
N1 N -0.10578(11) 0.29407(10) 0.15622(5) 0.01725(17) Uani 1 1 d .
C1 C -0.11996(12) 0.44148(11) 0.17284(5) 0.01569(18) Uani 1 1 d .
C2 C -0.24686(12) 0.58189(11) 0.14493(6) 0.01710(19) Uani 1 1 d .
N2 N 0.01257(10) 0.43573(10) 0.21320(5) 0.01571(16) Uani 1 1 d .
C3 C -0.38789(13) 0.66024(13) 0.19213(7) 0.0224(2) Uani 1 1 d .
H3 H -0.4048 0.6247 0.2432 0.027 Uiso 1 1 calc R
C4 C -0.50362(14) 0.79066(13) 0.16411(8) 0.0274(2) Uani 1 1 d .
H4 H -0.5992 0.8447 0.1964 0.033 Uiso 1 1 calc R
C7 C -0.22393(13) 0.63520(12) 0.06998(6) 0.0209(2) Uani 1 1 d .
H7 H -0.1276 0.5825 0.0378 0.025 Uiso 1 1 calc R
C6 C -0.34098(15) 0.76482(13) 0.04210(7) 0.0265(2) Uani 1 1 d .
H6 H -0.3255 0.8001 -0.0091 0.032 Uiso 1 1 calc R
C5 C -0.48052(15) 0.84231(13) 0.08956(8) 0.0288(3) Uani 1 1 d .
H5 H -0.5606 0.9312 0.0708 0.035 Uiso 1 1 calc R
C8 C -0.20544(13) 0.22643(12) 0.10798(6) 0.0205(2) Uani 1 1 d .
C9 C -0.14880(19) 0.05332(14) 0.12422(8) 0.0357(3) Uani 1 1 d .
H9A H -0.2064 0.0012 0.0914 0.054 Uiso 1 1 calc R
H9B H -0.1763 0.0356 0.1790 0.054 Uiso 1 1 calc R
H9C H -0.0274 0.0119 0.1127 0.054 Uiso 1 1 calc R
C10 C -0.39226(15) 0.29092(17) 0.13072(8) 0.0344(3) Uani 1 1 d .
H10A H -0.4318 0.4002 0.1164 0.052 Uiso 1 1 calc R
H10B H -0.4119 0.2810 0.1869 0.052 Uiso 1 1 calc R
H10C H -0.4533 0.2331 0.1035 0.052 Uiso 1 1 calc R
C11 C -0.16919(18) 0.25239(16) 0.02175(7) 0.0325(3) Uani 1 1 d .
H11A H -0.2248 0.1953 -0.0093 0.049 Uiso 1 1 calc R
H11B H -0.0480 0.2156 0.0089 0.049 Uiso 1 1 calc R
H11C H -0.2116 0.3629 0.0103 0.049 Uiso 1 1 calc R
C12 C 0.06897(12) 0.56181(11) 0.24363(6) 0.01691(19) Uani 1 1 d .
C13 C 0.22249(13) 0.48353(13) 0.28858(6) 0.0217(2) Uani 1 1 d .
H13A H 0.3107 0.4174 0.2532 0.033 Uiso 1 1 calc R
H13B H 0.1916 0.4205 0.3301 0.033 Uiso 1 1 calc R
H13C H 0.2637 0.5625 0.3112 0.033 Uiso 1 1 calc R
C14 C -0.06634(13) 0.66680(13) 0.29923(7) 0.0237(2) Uani 1 1 d .
H14A H -0.1627 0.7226 0.2703 0.035 Uiso 1 1 calc R
H14B H -0.0210 0.7411 0.3236 0.035 Uiso 1 1 calc R
H14C H -0.1021 0.6040 0.3395 0.035 Uiso 1 1 calc R
C15 C 0.11893(15) 0.65559(14) 0.17715(7) 0.0263(2) Uani 1 1 d .
H15A H 0.2079 0.5871 0.1430 0.039 Uiso 1 1 calc R
H15B H 0.1596 0.7362 0.1984 0.039 Uiso 1 1 calc R
H15C H 0.0213 0.7036 0.1474 0.039 Uiso 1 1 calc R
C16 C -0.07094(13) 0.24246(12) 0.36801(6) 0.01880(19) Uani 1 1 d .
C17 C -0.01520(13) 0.27541(12) 0.43836(6) 0.0212(2) Uani 1 1 d .
H17 H 0.0950 0.2210 0.4518 0.025 Uiso 1 1 calc R
C18 C -0.11925(14) 0.38694(13) 0.48902(6) 0.0237(2) Uani 1 1 d .
H18 H -0.0804 0.4062 0.5372 0.028 Uiso 1 1 calc R
C19 C -0.27905(14) 0.47005(14) 0.46978(7) 0.0258(2) Uani 1 1 d .
H19 H -0.3488 0.5478 0.5039 0.031 Uiso 1 1 calc R
C20 C -0.33647(14) 0.43860(14) 0.40005(7) 0.0260(2) Uani 1 1 d .
H20 H -0.4457 0.4954 0.3864 0.031 Uiso 1 1 calc R
C21 C -0.23479(13) 0.32447(13) 0.35032(6) 0.0225(2) Uani 1 1 d .
H21 H -0.2767 0.3016 0.3037 0.027 Uiso 1 1 calc R
C22 C 0.25460(14) 0.02208(12) 0.34309(6) 0.0212(2) Uani 1 1 d .
C23 C 0.26270(16) -0.08594(13) 0.40277(7) 0.0278(2) Uani 1 1 d .
H23 H 0.1658 -0.1152 0.4186 0.033 Uiso 1 1 calc R
C24 C 0.41018(17) -0.15074(15) 0.43909(8) 0.0336(3) Uani 1 1 d .
H24 H 0.4127 -0.2219 0.4803 0.040 Uiso 1 1 calc R
C25 C 0.55364(16) -0.11208(14) 0.41558(8) 0.0321(3) Uani 1 1 d .
H25 H 0.6548 -0.1576 0.4401 0.039 Uiso 1 1 calc R
C26 C 0.54907(15) -0.00687(14) 0.35620(7) 0.0290(2) Uani 1 1 d .
H26 H 0.6474 0.0194 0.3397 0.035 Uiso 1 1 calc R
C27 C 0.40030(15) 0.06028(13) 0.32078(7) 0.0252(2) Uani 1 1 d .
H27 H 0.3979 0.1335 0.2806 0.030 Uiso 1 1 calc R

loop_
_atom_site_aniso_label
_atom_site_aniso_U_11
_atom_site_aniso_U_22
_atom_site_aniso_U_33
_atom_site_aniso_U_23
_atom_site_aniso_U_13
_atom_site_aniso_U_12
Si1 0.01697(13) 0.01611(13) 0.01626(13) -0.00027(10) 0.00082(10) -0.00272(10)
P1 0.02299(14) 0.01620(13) 0.01857(13) 0.00151(9) -0.00029(10) -0.00556(10)
N1 0.0175(4) 0.0169(4) 0.0171(4) -0.0016(3) -0.0008(3) -0.0049(3)
C1 0.0152(4) 0.0175(4) 0.0139(4) 0.0000(3) 0.0021(3) -0.0049(3)
C2 0.0151(4) 0.0170(5) 0.0194(5) -0.0006(4) -0.0022(4) -0.0048(4)
N2 0.0152(4) 0.0151(4) 0.0165(4) 0.0003(3) -0.0006(3) -0.0042(3)
C3 0.0175(5) 0.0244(5) 0.0245(5) -0.0036(4) 0.0003(4) -0.0055(4)
C4 0.0160(5) 0.0234(5) 0.0410(7) -0.0085(5) -0.0027(4) -0.0026(4)
C7 0.0200(5) 0.0217(5) 0.0211(5) 0.0007(4) -0.0022(4) -0.0065(4)
C6 0.0293(6) 0.0240(5) 0.0286(6) 0.0064(4) -0.0111(5) -0.0100(4)
C5 0.0228(5) 0.0197(5) 0.0440(7) 0.0021(5) -0.0144(5) -0.0039(4)
C8 0.0220(5) 0.0226(5) 0.0192(5) -0.0038(4) -0.0006(4) -0.0101(4)
C9 0.0468(8) 0.0234(6) 0.0426(7) -0.0019(5) -0.0142(6) -0.0166(5)
C10 0.0218(5) 0.0460(7) 0.0385(7) -0.0160(6) 0.0009(5) -0.0149(5)
C11 0.0442(7) 0.0436(7) 0.0183(5) -0.0049(5) -0.0007(5) -0.0261(6)
C12 0.0170(4) 0.0168(4) 0.0179(4) -0.0001(3) -0.0014(3) -0.0063(4)
C13 0.0191(5) 0.0229(5) 0.0235(5) -0.0004(4) -0.0048(4) -0.0061(4)
C14 0.0198(5) 0.0227(5) 0.0278(5) -0.0082(4) -0.0007(4) -0.0053(4)
C15 0.0303(6) 0.0283(6) 0.0254(5) 0.0069(4) -0.0039(4) -0.0165(5)
C16 0.0201(5) 0.0186(5) 0.0183(5) 0.0030(4) 0.0025(4) -0.0076(4)
C17 0.0203(5) 0.0223(5) 0.0210(5) 0.0025(4) 0.0001(4) -0.0069(4)
C18 0.0261(5) 0.0270(5) 0.0187(5) -0.0004(4) 0.0020(4) -0.0098(4)
C19 0.0247(5) 0.0267(5) 0.0232(5) 0.0006(4) 0.0081(4) -0.0055(4)
C20 0.0179(5) 0.0322(6) 0.0244(5) 0.0063(4) 0.0036(4) -0.0038(4)
C21 0.0203(5) 0.0292(5) 0.0186(5) 0.0044(4) 0.0010(4) -0.0090(4)
C22 0.0249(5) 0.0152(5) 0.0203(5) 0.0005(4) -0.0004(4) -0.0012(4)
C23 0.0305(6) 0.0213(5) 0.0282(6) 0.0063(4) -0.0003(5) -0.0036(4)
C24 0.0388(7) 0.0260(6) 0.0303(6) 0.0108(5) -0.0054(5) -0.0010(5)
C25 0.0313(6) 0.0256(6) 0.0329(6) 0.0027(5) -0.0085(5) 0.0023(5)
C26 0.0253(6) 0.0252(6) 0.0334(6) 0.0008(5) -0.0028(5) -0.0028(4)
C27 0.0271(5) 0.0199(5) 0.0260(5) 0.0038(4) -0.0015(4) -0.0033(4)

loop_
_atom_type_symbol
_atom_type_description
_atom_type_scat_dispersion_real
_atom_type_scat_dispersion_imag
_atom_type_scat_source
C C 0.0033 0.0016 'International Tables Vol C Tables 4.2.6.8 and 6.1.1.4'
H H 0.0000 0.0000 'International Tables Vol C Tables 4.2.6.8 and 6.1.1.4'
N N 0.0061 0.0033 'International Tables Vol C Tables 4.2.6.8 and 6.1.1.4'
Si Si 0.0817 0.0704 'International Tables Vol C Tables 4.2.6.8 and 6.1.1.4'
P P 0.1023 0.0942 'International Tables Vol C Tables 4.2.6.8 and 6.1.1.4'

loop_
_geom_angle_atom_site_label_1
_geom_angle_atom_site_label_2
_geom_angle_atom_site_label_3
_geom_angle
N2 Si1 N1 69.81(4)
N2 Si1 P1 105.12(4)
N1 Si1 P1 97.30(4)
N2 Si1 C1 35.16(4)
N1 Si1 C1 35.19(4)
P1 Si1 C1 108.26(3)
C16 P1 C22 103.08(5)
C16 P1 Si1 106.75(4)
C22 P1 Si1 105.24(4)
C1 N1 C8 131.10(9)
C1 N1 Si1 91.59(6)
C8 N1 Si1 134.78(7)
N2 C1 N1 105.40(8)
N2 C1 C2 127.51(9)
N1 C1 C2 126.81(9)
N2 C1 Si1 53.17(5)
N1 C1 Si1 53.23(5)
C2 C1 Si1 166.71(7)
C3 C2 C7 119.54(10)
C3 C2 C1 121.28(9)
C7 C2 C1 119.19(9)
C1 N2 C12 130.31(8)
C1 N2 Si1 91.67(6)
C12 N2 Si1 135.97(7)
C4 C3 C2 119.67(11)
C4 C3 H3 120.2
C2 C3 H3 120.2
C5 C4 C3 120.46(11)
C5 C4 H4 119.8
C3 C4 H4 119.8
C6 C7 C2 120.47(10)
C6 C7 H7 119.8
C2 C7 H7 119.8
C5 C6 C7 119.57(11)
C5 C6 H6 120.2
C7 C6 H6 120.2
C4 C5 C6 120.28(11)
C4 C5 H5 119.9
C6 C5 H5 119.9
N1 C8 C10 111.42(9)
N1 C8 C9 105.80(9)
C10 C8 C9 108.88(10)
N1 C8 C11 110.82(9)
C10 C8 C11 110.70(10)
C9 C8 C11 109.07(10)
C8 C9 H9A 109.5
C8 C9 H9B 109.5
H9A C9 H9B 109.5
C8 C9 H9C 109.5
H9A C9 H9C 109.5
H9B C9 H9C 109.5
C8 C10 H10A 109.5
C8 C10 H10B 109.5
H10A C10 H10B 109.5
C8 C10 H10C 109.5
H10A C10 H10C 109.5
H10B C10 H10C 109.5
C8 C11 H11A 109.5
C8 C11 H11B 109.5
H11A C11 H11B 109.5
C8 C11 H11C 109.5
H11A C11 H11C 109.5
H11B C11 H11C 109.5
N2 C12 C13 106.06(8)
N2 C12 C15 110.75(8)
C13 C12 C15 109.33(9)
N2 C12 C14 111.12(8)
C13 C12 C14 108.86(9)
C15 C12 C14 110.60(9)
C12 C13 H13A 109.5
C12 C13 H13B 109.5
H13A C13 H13B 109.5
C12 C13 H13C 109.5
H13A C13 H13C 109.5
H13B C13 H13C 109.5
C12 C14 H14A 109.5
C12 C14 H14B 109.5
H14A C14 H14B 109.5
C12 C14 H14C 109.5
H14A C14 H14C 109.5
H14B C14 H14C 109.5
C12 C15 H15A 109.5
C12 C15 H15B 109.5
H15A C15 H15B 109.5
C12 C15 H15C 109.5
H15A C15 H15C 109.5
H15B C15 H15C 109.5
C17 C16 C21 118.04(10)
C17 C16 P1 124.22(8)
C21 C16 P1 117.73(8)
C18 C17 C16 120.80(10)
C18 C17 H17 119.6
C16 C17 H17 119.6
C19 C18 C17 120.52(11)
C19 C18 H18 119.7
C17 C18 H18 119.7
C18 C19 C20 119.39(11)
C18 C19 H19 120.3
C20 C19 H19 120.3
C21 C20 C19 120.28(11)
C21 C20 H20 119.9
C19 C20 H20 119.9
C20 C21 C16 120.93(10)
C20 C21 H21 119.5
C16 C21 H21 119.5
C27 C22 C23 117.77(10)
C27 C22 P1 125.26(8)
C23 C22 P1 116.94(9)
C24 C23 C22 120.98(12)
C24 C23 H23 119.5
C22 C23 H23 119.5
C25 C24 C23 120.26(11)
C25 C24 H24 119.9
C23 C24 H24 119.9
C24 C25 C26 119.77(11)
C24 C25 H25 120.1
C26 C25 H25 120.1
C25 C26 C27 119.95(12)
C25 C26 H26 120.0
C27 C26 H26 120.0
C26 C27 C22 121.26(11)
C26 C27 H27 119.4
C22 C27 H27 119.4

loop_
_geom_bond_atom_site_label_1
_geom_bond_atom_site_label_2
_geom_bond_distance
Si1 N2 1.8614(11)
Si1 N1 1.8626(11)
Si1 P1 2.3111(6)
Si1 C1 2.3244(12)
P1 C16 1.8276(12)
P1 C22 1.8312(13)
N1 C1 1.3400(13)
N1 C8 1.4786(13)
C1 N2 1.3390(13)
C1 C2 1.4911(14)
C2 C3 1.3944(15)
C2 C7 1.3955(15)
N2 C12 1.4780(13)
C3 C4 1.3899(16)
C3 H3 0.9500
C4 C5 1.3838(19)
C4 H4 0.9500
C7 C6 1.3896(16)
C7 H7 0.9500
C6 C5 1.3866(19)
C6 H6 0.9500
C5 H5 0.9500
C8 C10 1.5230(17)
C8 C9 1.5256(17)
C8 C11 1.5273(16)
C9 H9A 0.9800
C9 H9B 0.9800
C9 H9C 0.9800
C10 H10A 0.9800
C10 H10B 0.9800
C10 H10C 0.9800
C11 H11A 0.9800
C11 H11B 0.9800
C11 H11C 0.9800
C12 C13 1.5276(14)
C12 C15 1.5285(15)
C12 C14 1.5297(15)
C13 H13A 0.9800
C13 H13B 0.9800
C13 H13C 0.9800
C14 H14A 0.9800
C14 H14B 0.9800
C14 H14C 0.9800
C15 H15A 0.9800
C15 H15B 0.9800
C15 H15C 0.9800
C16 C17 1.3977(15)
C16 C21 1.4033(15)
C17 C18 1.3919(16)
C17 H17 0.9500
C18 C19 1.3853(17)
C18 H18 0.9500
C19 C20 1.3903(17)
C19 H19 0.9500
C20 C21 1.3886(16)
C20 H20 0.9500
C21 H21 0.9500
C22 C27 1.3954(17)
C22 C23 1.4023(15)
C23 C24 1.3876(18)
C23 H23 0.9500
C24 C25 1.385(2)
C24 H24 0.9500
C25 C26 1.3849(18)
C25 H25 0.9500
C26 C27 1.3917(17)
C26 H26 0.9500
C27 H27 0.9500
